data_7214665
loop_
_publ_author_name
'Wang, Xiuli'
'Xu, Chuang'
'Lin, Hongyan'
'Liu, Guocheng'
'Yang, Song'
'Gao, Qiang'
'Tian, Aixiang'

_publ_section_title
;
 Tuning the architectures of polyoxometalate-templated complexes by
 changing the spacer lengths of bis-pyridyl-bis-amide ligands (L): from 1D
 chains to 2D networks based on different (CuL)n loops
;
_journal_issue 18
_journal_name_full CrystEngComm
_journal_page_first 5836
_journal_paper_doi 10.1039/c2ce25371b
_journal_volume 14
_journal_year 2012
_chemical_formula_sum 'C48 H84 Cu2 Mo12 N12 O61 Si'
_chemical_formula_weight 3111.72
_chemical_name_systematic
;
?
;
_space_group_IT_number 15
_symmetry_cell_setting monoclinic
_symmetry_space_group_name_Hall '-C 2yc'
_symmetry_space_group_name_H-M 'C 1 2/c 1'
_atom_sites_solution_hydrogens geom
_atom_sites_solution_primary direct
_atom_sites_solution_secondary difmap
_audit_creation_method SHELXL-97
_cell_angle_alpha 90.00
_cell_angle_beta 91.589(2)
_cell_angle_gamma 90.00
_cell_formula_units_Z 4
_cell_length_a 27.702(3)
_cell_length_b 21.936(3)
_cell_length_c 14.7045(15)
_cell_measurement_temperature 293(2)
_cell_volume 8932.1(18)
_computing_structure_refinement 'SHELXS-97 (Sheldrick, 2008)'
_computing_structure_solution 'SHELXS-97 (Sheldrick, 2008)'
_diffrn_ambient_temperature 293(2)
_diffrn_measured_fraction_theta_full 0.999
_diffrn_measured_fraction_theta_max 0.999
_diffrn_radiation_monochromator graphite
_diffrn_radiation_source 'fine-focus sealed tube'
_diffrn_radiation_type MoK\a
_diffrn_radiation_wavelength 0.71073
_diffrn_reflns_av_R_equivalents 0.0504
_diffrn_reflns_av_sigmaI/netI 0.0599
_diffrn_reflns_limit_h_max 32
_diffrn_reflns_limit_h_min -32
_diffrn_reflns_limit_k_max 26
_diffrn_reflns_limit_k_min -24
_diffrn_reflns_limit_l_max 15
_diffrn_reflns_limit_l_min -17
_diffrn_reflns_number 22236
_diffrn_reflns_theta_full 25.00
_diffrn_reflns_theta_max 25.00
_diffrn_reflns_theta_min 1.47
_exptl_absorpt_coefficient_mu 2.216
_exptl_absorpt_correction_T_max 0.6296
_exptl_absorpt_correction_T_min 0.5758
_exptl_absorpt_correction_type empirical
_exptl_crystal_colour green
_exptl_crystal_density_diffrn 2.314
_exptl_crystal_density_method 'not measured'
_exptl_crystal_description block
_exptl_crystal_F_000 6080
_exptl_crystal_size_max 0.28
_exptl_crystal_size_mid 0.25
_exptl_crystal_size_min 0.23
_refine_diff_density_max 0.945
_refine_diff_density_min -1.169
_refine_diff_density_rms 0.145
_refine_ls_extinction_method none
_refine_ls_goodness_of_fit_ref 1.080
_refine_ls_hydrogen_treatment constr
_refine_ls_matrix_type full
_refine_ls_number_parameters 646
_refine_ls_number_reflns 7860
_refine_ls_number_restraints 72
_refine_ls_restrained_S_all 1.097
_refine_ls_R_factor_all 0.1128
_refine_ls_R_factor_gt 0.0672
_refine_ls_shift/su_max 0.000
_refine_ls_shift/su_mean 0.000
_refine_ls_structure_factor_coef Fsqd
_refine_ls_weighting_details 'calc w=1/[\s^2^(Fo^2^)+(0.0735P)^2^+86.4238P] where P=(Fo^2^+2Fc^2^)/3'
_refine_ls_weighting_scheme calc
_refine_ls_wR_factor_gt 0.1668
_refine_ls_wR_factor_ref 0.1841
_reflns_number_gt 4799
_reflns_number_total 7860
_reflns_threshold_expression >2sigma(I)
_cod_data_source_file c2ce25371b.txt
_cod_data_source_block 2
_cod_original_cell_volume 8932.1(16)
_cod_original_sg_symbol_H-M 'C 2/c'
_cod_database_code 7214665

loop_
_symmetry_equiv_pos_as_xyz
'x, y, z'
'-x, y, -z+1/2'
'x+1/2, y+1/2, z'
'-x+1/2, y+1/2, -z+1/2'
'-x, -y, -z'
'x, -y, z-1/2'
'-x+1/2, -y+1/2, -z'
'x+1/2, -y+1/2, z-1/2'

loop_
_atom_site_label
_atom_site_type_symbol
_atom_site_fract_x
_atom_site_fract_y
_atom_site_fract_z
_atom_site_U_iso_or_equiv
_atom_site_adp_type
_atom_site_occupancy
_atom_site_symmetry_multiplicity
_atom_site_calc_flag
_atom_site_refinement_flags
_atom_site_disorder_group
Cu1 Cu 0.23135(5) 0.05410(6) 0.52473(9) 0.0523(4) Uani 1 1 d . .
Si1 Si 0.0000 0.30419(16) 0.7500 0.0371(8) Uani 1 2 d S .
Mo1 Mo 0.0000 0.46469(6) 0.7500 0.0586(4) Uani 1 2 d S .
Mo2 Mo 0.10865(4) 0.38479(5) 0.72118(8) 0.0598(3) Uani 1 1 d . .
Mo3 Mo 0.01947(4) 0.38429(5) 0.54678(6) 0.0552(3) Uani 1 1 d . .
Mo4 Mo -0.08915(4) 0.30496(5) 0.57491(7) 0.0650(3) Uani 1 1 d . .
Mo5 Mo 0.01960(5) 0.22384(6) 0.54652(7) 0.0761(4) Uani 1 1 d . .
Mo6 Mo 0.10827(5) 0.22392(5) 0.72218(8) 0.0763(4) Uani 1 1 d . .
Mo7 Mo 0.0000 0.14384(6) 0.7500 0.0699(5) Uani 1 2 d S .
O1 O 0.0212(4) 0.3631(5) 0.7058(7) 0.028(3) Uani 0.50 1 d PU .
O2 O 0.0677(3) 0.4497(4) 0.7517(6) 0.085(3) Uani 1 1 d . .
O3 O 0.0823(3) 0.3890(4) 0.6012(6) 0.078(3) Uani 1 1 d . .
O4 O -0.0002(3) 0.4479(4) 0.6238(6) 0.087(3) Uani 1 1 d U .
O5 O -0.0054(4) 0.3042(5) 0.6415(7) 0.025(2) Uani 0.50 1 d P .
O6 O -0.1153(6) 0.3647(4) 0.6541(6) 0.144(6) Uani 1 1 d . .
O7 O -0.0467(3) 0.3631(3) 0.5317(7) 0.085(3) Uani 1 1 d . .
O8 O -0.0968(5) 0.2429(6) 0.6625(9) 0.039(2) Uani 0.493(10) 1 d P 1
O8' O -0.1312(5) 0.2467(6) 0.6453(9) 0.039(2) Uani 0.507(10) 1 d P 2
O9 O -0.0478(3) 0.2437(3) 0.5296(7) 0.085(3) Uani 1 1 d . .
O10 O 0.0342(3) 0.3038(4) 0.5106(8) 0.088(3) Uani 1 1 d U .
O11 O 0.0190(4) 0.2441(5) 0.7048(8) 0.035(3) Uani 0.50 1 d P .
O12 O 0.0617(4) 0.3054(5) 0.7727(8) 0.033(3) Uani 0.50 1 d PU .
O13 O 0.1126(5) 0.3012(6) 0.6877(9) 0.044(2) Uani 0.517(11) 1 d PU 1
O13' O 0.1452(6) 0.3062(7) 0.6984(10) 0.044(2) Uani 0.483(11) 1 d P 2
O14 O 0.0815(3) 0.2192(5) 0.6015(6) 0.098(3) Uani 1 1 d U .
O15 O 0.0662(3) 0.1584(5) 0.7548(6) 0.094(3) Uani 1 1 d U .
O16 O -0.0001(3) 0.1599(5) 0.6234(6) 0.099(3) Uani 1 1 d . .
O17 O 0.0000 0.0683(5) 0.7500 0.152(8) Uani 1 2 d S .
O18 O 0.1585(3) 0.1853(4) 0.7078(6) 0.066(2) Uani 1 1 d . .
O19 O 0.0285(5) 0.1867(4) 0.4509(7) 0.111(4) Uani 1 1 d . .
O20 O -0.1314(3) 0.3047(4) 0.4933(6) 0.070(2) Uani 1 1 d . .
O21 O 0.0268(3) 0.4215(5) 0.4523(6) 0.097(3) Uani 1 1 d . .
O22 O 0.1600(3) 0.4219(4) 0.7063(6) 0.077(3) Uani 1 1 d . .
O23 O 0.0000 0.5402(4) 0.7500 0.077(4) Uani 1 2 d S .
O25 O 0.3109(3) -0.0999(3) 0.2831(5) 0.0571(19) Uani 1 1 d . .
O26 O 0.2589(5) 0.3108(4) 0.7298(7) 0.119(4) Uani 1 1 d . .
O27 O 0.1300(6) -0.1037(7) 0.7158(8) 0.186(8) Uani 1 1 d . .
C1 C 0.3023(4) -0.0218(4) 0.4282(7) 0.044(2) Uani 1 1 d . .
H1A H 0.2763 -0.0288 0.3882 0.053 Uiso 1 1 calc R .
C2 C 0.3466(4) -0.0457(4) 0.4074(7) 0.046(3) Uani 1 1 d . .
C3 C 0.3488(4) -0.0825(5) 0.3213(8) 0.051(3) Uani 1 1 d . .
C4 C 0.3993(6) -0.1341(7) 0.2112(13) 0.108(6) Uani 1 1 d . .
H4A H 0.3678 -0.1463 0.1872 0.129 Uiso 1 1 calc R .
H4B H 0.4144 -0.1099 0.1647 0.129 Uiso 1 1 calc R .
C6 C 0.3846(4) -0.0357(5) 0.4662(9) 0.057(3) Uani 1 1 d . .
H6A H 0.4151 -0.0505 0.4531 0.069 Uiso 1 1 calc R .
C7 C 0.3776(5) -0.0039(6) 0.5441(9) 0.066(4) Uani 1 1 d . .
H7A H 0.4031 0.0019 0.5856 0.080 Uiso 1 1 calc R .
C8 C 0.3324(5) 0.0198(5) 0.5618(8) 0.063(3) Uani 1 1 d . .
H8A H 0.3279 0.0419 0.6149 0.076 Uiso 1 1 calc R .
C9 C 0.2573(3) 0.1660(4) 0.6246(6) 0.042(2) Uani 1 1 d . .
H9A H 0.2360 0.1495 0.6657 0.050 Uiso 1 1 calc R .
C10 C 0.2776(4) 0.2220(5) 0.6437(7) 0.049(3) Uani 1 1 d . .
C11 C 0.2650(5) 0.2542(5) 0.7325(8) 0.061(3) Uani 1 1 d . .
C12 C 0.2464(6) 0.2463(6) 0.8946(10) 0.086(4) Uani 1 1 d U .
C13 C 0.2485(9) 0.1946(11) 0.9636(15) 0.072(5) Uani 0.561(18) 1 d P .
C13' C 0.2731(11) 0.2820(14) 0.9410(19) 0.072(5) Uani 0.439(18) 1 d P .
C14 C 0.3087(4) 0.2470(5) 0.5826(7) 0.054(3) Uani 1 1 d . .
H14A H 0.3221 0.2854 0.5927 0.065 Uiso 1 1 calc R .
C15 C 0.3195(4) 0.2144(5) 0.5070(8) 0.062(3) Uani 1 1 d . .
H15A H 0.3413 0.2298 0.4658 0.074 Uiso 1 1 calc R .
C16 C 0.2980(4) 0.1582(5) 0.4919(7) 0.052(3) Uani 1 1 d . .
H16A H 0.3057 0.1365 0.4399 0.063 Uiso 1 1 calc R .
C17 C 0.1717(4) -0.0520(5) 0.5682(8) 0.057(3) Uani 1 1 d . .
H17A H 0.1817 -0.0409 0.6268 0.069 Uiso 1 1 calc R .
C18 C 0.1390(4) -0.0987(5) 0.5590(9) 0.060(3) Uani 1 1 d . .
C19 C 0.1198(6) -0.1278(7) 0.6418(11) 0.093(5) Uani 1 1 d . .
C20 C 0.0704(8) -0.2082(9) 0.7069(14) 0.134(7) Uani 1 1 d U .
H20A H 0.0357 -0.2109 0.6971 0.161 Uiso 1 1 calc R .
H20B H 0.0769 -0.1861 0.7631 0.161 Uiso 1 1 calc R .
C21 C 0.1243(5) -0.1157(6) 0.4715(9) 0.075(4) Uani 1 1 d . .
H21A H 0.1019 -0.1468 0.4615 0.090 Uiso 1 1 calc R .
C22 C 0.1442(6) -0.0845(7) 0.4000(10) 0.106(6) Uani 1 1 d . .
H22A H 0.1358 -0.0950 0.3404 0.128 Uiso 1 1 calc R .
C23 C 0.1763(5) -0.0381(6) 0.4165(10) 0.081(4) Uani 1 1 d . .
H23A H 0.1889 -0.0175 0.3672 0.097 Uiso 1 1 calc R .
C24 C 0.4278(7) -0.1885(8) 0.2247(13) 0.115(6) Uani 1 1 d U .
H24A H 0.4309 -0.2089 0.1666 0.139 Uiso 1 1 calc R .
H24B H 0.4599 -0.1770 0.2461 0.139 Uiso 1 1 calc R .
C25 C 0.0917(8) -0.2703(10) 0.7131(15) 0.143(7) Uani 1 1 d U .
H25A H 0.0891 -0.2887 0.6531 0.172 Uiso 1 1 calc R .
H25B H 0.1259 -0.2659 0.7280 0.172 Uiso 1 1 calc R .
N1 N 0.2948(3) 0.0110(4) 0.5030(6) 0.047(2) Uani 1 1 d . .
N2 N 0.3920(4) -0.0948(4) 0.2899(8) 0.077(3) Uani 1 1 d . .
H2A H 0.4169 -0.0790 0.3170 0.092 Uiso 1 1 calc R .
N3 N 0.2670(3) 0.1342(4) 0.5486(5) 0.043(2) Uani 1 1 d . .
N4 N 0.2625(4) 0.2217(4) 0.8064(6) 0.062(3) Uani 1 1 d . .
H4C H 0.2706 0.1839 0.8040 0.074 Uiso 1 1 calc R .
N5 N 0.1901(3) -0.0215(4) 0.4989(7) 0.055(2) Uani 1 1 d . .
N6 N 0.0918(5) -0.1764(5) 0.6316(8) 0.090(4) Uani 1 1 d . .
H6B H 0.0860 -0.1898 0.5775 0.109 Uiso 1 1 calc R .
O1W O 0.2410(4) 0.0262(4) 0.6892(6) 0.091(3) Uani 1 1 d . .
O2W O 0.2243(4) 0.0837(5) 0.3571(7) 0.116(4) Uani 1 1 d . .
O3W O 0.1688(3) 0.0982(4) 0.5466(6) 0.074(2) Uani 1 1 d . .
O4W O 0.1114(8) 0.1129(14) 0.4034(12) 0.304(15) Uani 1 1 d . .
O5W O 0.1059(12) 0.0395(11) 0.657(3) 0.51(3) Uani 1 1 d . .
O6W O 0.003(2) -0.013(3) 0.565(4) 0.59(6) Uani 1 1 d . .
O7W O 0.0000 -0.050(3) 0.7500 0.51(4) Uani 1 2 d SU .
O8W O 0.2308(4) 0.4019(6) 0.8545(8) 0.130(4) Uani 1 1 d . .

loop_
_atom_site_aniso_label
_atom_site_aniso_U_11
_atom_site_aniso_U_22
_atom_site_aniso_U_33
_atom_site_aniso_U_23
_atom_site_aniso_U_13
_atom_site_aniso_U_12
Cu1 0.0520(8) 0.0507(8) 0.0549(8) -0.0233(6) 0.0145(6) -0.0185(6)
Si1 0.046(2) 0.0324(19) 0.034(2) 0.000 0.0107(17) 0.000
Mo1 0.0588(9) 0.0309(7) 0.0867(11) 0.000 0.0123(8) 0.000
Mo2 0.0605(7) 0.0536(6) 0.0658(7) 0.0175(5) 0.0109(5) -0.0164(5)
Mo3 0.0717(7) 0.0655(7) 0.0287(5) 0.0087(4) 0.0047(5) -0.0231(5)
Mo4 0.0872(8) 0.0705(7) 0.0363(6) 0.0080(5) -0.0160(5) -0.0209(6)
Mo5 0.0883(9) 0.0938(9) 0.0451(6) -0.0330(6) -0.0178(6) 0.0524(7)
Mo6 0.0940(9) 0.0697(7) 0.0672(8) 0.0170(6) 0.0410(7) 0.0473(7)
Mo7 0.0686(10) 0.0328(7) 0.1101(14) 0.000 0.0355(10) 0.000
O1 0.031(5) 0.031(5) 0.024(5) 0.000(4) 0.008(5) -0.003(5)
O2 0.056(5) 0.127(8) 0.069(6) -0.056(6) -0.019(4) 0.014(5)
O3 0.059(5) 0.105(7) 0.070(6) -0.039(5) -0.010(4) 0.017(5)
O4 0.077(4) 0.101(5) 0.082(4) -0.033(4) -0.007(4) 0.010(4)
O5 0.029(6) 0.024(6) 0.022(6) -0.003(5) 0.006(5) -0.004(5)
O6 0.343(19) 0.049(5) 0.044(5) -0.017(4) 0.067(8) -0.054(8)
O7 0.048(5) 0.037(4) 0.169(10) -0.001(5) -0.004(5) 0.004(4)
O8 0.038(6) 0.040(5) 0.038(5) -0.006(4) -0.007(5) -0.008(6)
O8' 0.038(6) 0.040(5) 0.038(5) -0.006(4) -0.007(5) -0.008(6)
O9 0.063(5) 0.039(4) 0.149(9) 0.006(5) -0.032(6) 0.001(4)
O10 0.059(5) 0.062(5) 0.143(7) -0.014(5) -0.028(5) 0.006(4)
O11 0.028(6) 0.039(7) 0.040(8) 0.008(6) 0.009(6) -0.002(5)
O12 0.033(3) 0.032(3) 0.032(3) 0.0002(10) 0.0013(10) -0.0002(10)
O13 0.039(5) 0.054(5) 0.040(5) 0.006(4) 0.010(5) 0.001(6)
O13' 0.039(5) 0.054(5) 0.040(5) 0.006(4) 0.010(5) 0.001(6)
O14 0.061(5) 0.157(7) 0.077(6) 0.050(5) 0.011(4) 0.002(5)
O15 0.064(5) 0.138(7) 0.080(6) 0.048(5) 0.001(4) 0.005(5)
O16 0.060(5) 0.157(10) 0.081(7) 0.062(7) 0.015(5) 0.024(6)
O17 0.28(2) 0.027(7) 0.141(15) 0.000 -0.066(15) 0.000
O18 0.051(5) 0.076(6) 0.071(6) 0.003(4) 0.010(4) 0.022(4)
O19 0.184(12) 0.081(7) 0.071(7) -0.033(5) 0.032(7) 0.003(7)
O20 0.047(4) 0.094(6) 0.067(5) -0.023(5) -0.009(4) 0.002(4)
O21 0.099(7) 0.142(9) 0.051(5) 0.056(6) 0.017(5) 0.006(6)
O22 0.039(4) 0.114(7) 0.077(6) 0.005(5) 0.009(4) -0.011(4)
O23 0.123(11) 0.029(6) 0.078(9) 0.000 -0.018(8) 0.000
O25 0.054(5) 0.065(5) 0.052(5) -0.007(4) 0.002(4) 0.008(4)
O26 0.236(15) 0.049(6) 0.072(7) -0.019(5) 0.018(8) -0.008(7)
O27 0.290(19) 0.182(13) 0.086(9) -0.007(9) 0.001(10) -0.178(14)
C1 0.049(6) 0.042(6) 0.041(6) -0.007(5) 0.003(5) -0.008(5)
C2 0.051(6) 0.024(5) 0.063(7) 0.011(5) -0.002(6) -0.003(4)
C3 0.048(7) 0.037(6) 0.069(8) 0.009(5) 0.009(6) 0.004(5)
C4 0.087(11) 0.067(9) 0.171(18) -0.046(10) 0.035(11) -0.002(8)
C6 0.049(7) 0.042(6) 0.080(9) 0.018(6) -0.014(6) 0.000(5)
C7 0.071(9) 0.061(8) 0.066(9) 0.025(7) -0.030(7) -0.006(7)
C8 0.090(10) 0.047(7) 0.050(7) 0.005(5) -0.024(7) -0.014(6)
C9 0.045(6) 0.042(5) 0.038(6) -0.002(5) 0.013(5) -0.009(5)
C10 0.055(7) 0.038(6) 0.053(7) 0.002(5) -0.008(6) -0.004(5)
C11 0.093(9) 0.037(6) 0.052(7) -0.020(5) 0.001(7) -0.015(6)
C12 0.117(8) 0.074(7) 0.068(7) -0.024(6) 0.020(7) -0.012(7)
C13 0.076(13) 0.090(13) 0.049(10) 0.002(10) 0.006(9) -0.020(10)
C13' 0.076(13) 0.090(13) 0.049(10) 0.002(10) 0.006(9) -0.020(10)
C14 0.067(7) 0.041(6) 0.055(7) 0.005(5) 0.003(6) -0.012(5)
C15 0.066(8) 0.058(7) 0.063(8) 0.012(6) 0.034(6) -0.008(6)
C16 0.058(7) 0.059(7) 0.041(6) -0.006(5) 0.012(5) -0.016(6)
C17 0.063(7) 0.046(6) 0.063(8) -0.005(6) -0.009(6) -0.012(6)
C18 0.060(7) 0.038(6) 0.080(9) -0.017(6) -0.004(6) -0.018(5)
C19 0.124(13) 0.073(9) 0.079(10) 0.007(8) -0.018(10) -0.055(9)
C20 0.140(10) 0.128(10) 0.135(10) 0.007(8) -0.006(8) -0.034(8)
C21 0.077(9) 0.075(9) 0.074(9) -0.017(7) 0.005(7) -0.054(7)
C22 0.145(14) 0.098(11) 0.077(10) -0.046(9) 0.025(10) -0.083(11)
C23 0.082(9) 0.088(10) 0.073(10) -0.023(8) 0.020(8) -0.041(8)
C24 0.123(9) 0.110(9) 0.114(9) 0.001(8) 0.014(8) 0.016(8)
C25 0.155(11) 0.140(10) 0.135(11) 0.028(9) 0.026(9) 0.024(9)
N1 0.060(6) 0.041(5) 0.039(5) -0.001(4) -0.006(4) -0.013(4)
N2 0.057(6) 0.049(6) 0.125(10) -0.020(6) 0.020(6) -0.006(5)
N3 0.045(5) 0.046(5) 0.038(5) -0.002(4) 0.008(4) -0.015(4)
N4 0.101(8) 0.047(5) 0.038(5) -0.011(4) 0.015(5) -0.019(5)
N5 0.051(6) 0.057(6) 0.058(6) -0.020(5) 0.004(5) -0.008(4)
N6 0.118(10) 0.072(7) 0.081(8) 0.016(6) -0.015(7) -0.047(7)
O1W 0.109(7) 0.103(7) 0.059(6) 0.010(5) -0.014(5) -0.057(6)
O2W 0.165(11) 0.073(7) 0.108(9) 0.016(6) -0.031(8) -0.030(7)
O3W 0.066(5) 0.070(5) 0.087(6) -0.033(5) 0.015(5) -0.013(4)
O4W 0.25(2) 0.52(4) 0.141(15) 0.033(19) -0.021(14) 0.22(3)
O5W 0.43(4) 0.22(2) 0.93(8) -0.02(3) 0.51(5) 0.09(2)
O6W 0.49(5) 0.52(7) 0.77(14) -0.51(10) -0.01(9) 0.12(5)
O7W 0.51(4) 0.51(4) 0.51(4) 0.000 0.012(5) 0.000
O8W 0.138(10) 0.130(10) 0.122(10) -0.026(8) -0.023(8) 0.000(8)

loop_
_atom_type_symbol
_atom_type_description
_atom_type_scat_dispersion_real
_atom_type_scat_dispersion_imag
_atom_type_scat_source
C C 0.0033 0.0016 'International Tables Vol C Tables 4.2.6.8 and 6.1.1.4'
H H 0.0000 0.0000 'International Tables Vol C Tables 4.2.6.8 and 6.1.1.4'
Cu Cu 0.3201 1.2651 'International Tables Vol C Tables 4.2.6.8 and 6.1.1.4'
Mo Mo -1.6832 0.6857 'International Tables Vol C Tables 4.2.6.8 and 6.1.1.4'
N N 0.0061 0.0033 'International Tables Vol C Tables 4.2.6.8 and 6.1.1.4'
O O 0.0106 0.0060 'International Tables Vol C Tables 4.2.6.8 and 6.1.1.4'
Si Si 0.0817 0.0704 'International Tables Vol C Tables 4.2.6.8 and 6.1.1.4'

loop_
_geom_angle_atom_site_label_1
_geom_angle_atom_site_label_2
_geom_angle_atom_site_label_3
_geom_angle
_geom_angle_site_symmetry_1
_geom_angle_site_symmetry_3
O3W Cu1 N1 179.1(3) . .
O3W Cu1 N3 88.5(3) . .
N1 Cu1 N3 90.6(3) . .
O3W Cu1 N5 86.6(3) . .
N1 Cu1 N5 94.3(3) . .
N3 Cu1 N5 174.8(4) . .
O1 Si1 O1 69.0(8) . 2_556
O1 Si1 O11 177.5(6) . 2_556
O1 Si1 O11 112.4(6) 2_556 2_556
O1 Si1 O11 112.5(6) . .
O1 Si1 O11 177.5(6) 2_556 .
O11 Si1 O11 66.2(8) 2_556 .
O1 Si1 O5 67.1(5) . .
O1 Si1 O5 112.8(6) 2_556 .
O11 Si1 O5 113.5(6) 2_556 .
O11 Si1 O5 66.5(6) . .
O1 Si1 O5 112.8(6) . 2_556
O1 Si1 O5 67.1(5) 2_556 2_556
O11 Si1 O5 66.5(6) 2_556 2_556
O11 Si1 O5 113.5(6) . 2_556
O5 Si1 O5 179.9(8) . 2_556
O1 Si1 O12 71.8(6) . .
O1 Si1 O12 106.6(6) 2_556 .
O11 Si1 O12 105.7(6) 2_556 .
O11 Si1 O12 75.8(6) . .
O5 Si1 O12 104.9(5) . .
O5 Si1 O12 75.1(5) 2_556 .
O1 Si1 O12 106.6(6) . 2_556
O1 Si1 O12 71.8(6) 2_556 2_556
O11 Si1 O12 75.8(6) 2_556 2_556
O11 Si1 O12 105.7(6) . 2_556
O5 Si1 O12 75.1(5) . 2_556
O5 Si1 O12 104.9(5) 2_556 2_556
O12 Si1 O12 178.2(8) . 2_556
O23 Mo1 O4 101.2(3) . .
O23 Mo1 O4 101.2(3) . 2_556
O4 Mo1 O4 157.6(6) . 2_556
O23 Mo1 O2 100.0(3) . .
O4 Mo1 O2 87.5(4) . .
O4 Mo1 O2 88.7(4) 2_556 .
O23 Mo1 O2 100.0(3) . 2_556
O4 Mo1 O2 88.7(4) . 2_556
O4 Mo1 O2 87.5(4) 2_556 2_556
O2 Mo1 O2 160.1(6) . 2_556
O23 Mo1 O1 158.3(2) . .
O4 Mo1 O1 63.1(4) . .
O4 Mo1 O1 95.2(4) 2_556 .
O2 Mo1 O1 66.1(4) . .
O2 Mo1 O1 94.8(4) 2_556 .
O23 Mo1 O1 158.3(2) . 2_556
O4 Mo1 O1 95.2(4) . 2_556
O4 Mo1 O1 63.1(4) 2_556 2_556
O2 Mo1 O1 94.8(4) . 2_556
O2 Mo1 O1 66.1(4) 2_556 2_556
O1 Mo1 O1 43.4(5) . 2_556
O22 Mo2 O2 100.6(4) . .
O22 Mo2 O6 100.4(6) . 2_556
O2 Mo2 O6 89.3(4) . 2_556
O22 Mo2 O3 99.4(4) . .
O2 Mo2 O3 88.1(3) . .
O6 Mo2 O3 160.2(5) 2_556 .
O22 Mo2 O13 112.5(5) . .
O2 Mo2 O13 146.2(5) . .
O6 Mo2 O13 91.3(5) 2_556 .
O3 Mo2 O13 80.2(5) . .
O22 Mo2 O13' 87.8(5) . .
O2 Mo2 O13' 170.9(5) . .
O6 Mo2 O13' 85.8(5) 2_556 .
O3 Mo2 O13' 94.0(5) . .
O13 Mo2 O13' 26.8(5) . .
O22 Mo2 O12 154.8(4) . .
O2 Mo2 O12 98.3(4) . .
O6 Mo2 O12 63.1(5) 2_556 .
O3 Mo2 O12 97.9(4) . .
O13 Mo2 O12 52.9(5) . .
O13' Mo2 O12 72.7(5) . .
O22 Mo2 O1 157.5(4) . .
O2 Mo2 O1 64.7(4) . .
O6 Mo2 O1 96.5(5) 2_556 .
O3 Mo2 O1 64.7(4) . .
O13 Mo2 O1 81.6(5) . .
O13' Mo2 O1 108.3(5) . .
O12 Mo2 O1 47.7(4) . .
O21 Mo3 O4 100.7(5) . .
O21 Mo3 O10 101.2(5) . .
O4 Mo3 O10 158.0(5) . .
O21 Mo3 O7 99.5(5) . .
O4 Mo3 O7 87.5(4) . .
O10 Mo3 O7 87.3(3) . .
O21 Mo3 O3 101.4(5) . .
O4 Mo3 O3 89.1(4) . .
O10 Mo3 O3 88.1(4) . .
O7 Mo3 O3 159.0(4) . .
O21 Mo3 O5 157.4(5) . .
O4 Mo3 O5 95.9(4) . .
O10 Mo3 O5 62.6(4) . .
O7 Mo3 O5 65.7(4) . .
O3 Mo3 O5 94.1(4) . .
O21 Mo3 O1 159.2(5) . .
O4 Mo3 O1 63.5(4) . .
O10 Mo3 O1 95.5(4) . .
O7 Mo3 O1 93.4(4) . .
O3 Mo3 O1 66.7(4) . .
O5 Mo3 O1 43.3(4) . .
O20 Mo4 O7 101.3(4) . .
O20 Mo4 O8 113.7(5) . .
O7 Mo4 O8 144.2(5) . .
O20 Mo4 O9 99.4(4) . .
O7 Mo4 O9 88.4(4) . .
O8 Mo4 O9 79.0(5) . .
O20 Mo4 O6 99.9(5) . .
O7 Mo4 O6 89.6(4) . .
O8 Mo4 O6 91.6(5) . .
O9 Mo4 O6 160.6(5) . .
O20 Mo4 O8' 87.9(5) . .
O7 Mo4 O8' 169.4(5) . .
O8 Mo4 O8' 28.8(4) . .
O9 Mo4 O8' 95.4(5) . .
O6 Mo4 O8' 83.6(5) . .
O20 Mo4 O12 153.9(4) . 2_556
O7 Mo4 O12 97.6(4) . 2_556
O8 Mo4 O12 52.6(5) . 2_556
O9 Mo4 O12 99.0(4) . 2_556
O6 Mo4 O12 62.2(5) . 2_556
O8' Mo4 O12 72.0(4) . 2_556
O20 Mo4 O5 156.5(4) . .
O7 Mo4 O5 63.1(4) . .
O8 Mo4 O5 81.3(5) . .
O9 Mo4 O5 64.5(3) . .
O6 Mo4 O5 97.5(5) . .
O8' Mo4 O5 109.7(4) . .
O12 Mo4 O5 49.6(4) 2_556 .
O19 Mo5 O14 100.6(6) . .
O19 Mo5 O10 100.5(5) . .
O14 Mo5 O10 88.3(4) . .
O19 Mo5 O16 101.3(5) . .
O14 Mo5 O16 88.7(4) . .
O10 Mo5 O16 158.2(5) . .
O19 Mo5 O9 99.7(5) . .
O14 Mo5 O9 159.7(4) . .
O10 Mo5 O9 88.2(3) . .
O16 Mo5 O9 87.2(4) . .
O19 Mo5 O5 157.7(5) . .
O14 Mo5 O5 93.7(4) . .
O10 Mo5 O5 62.6(4) . .
O16 Mo5 O5 96.1(4) . .
O9 Mo5 O5 67.0(4) . .
O19 Mo5 O11 159.3(5) . .
O14 Mo5 O11 67.6(4) . .
O10 Mo5 O11 96.2(4) . .
O16 Mo5 O11 62.8(5) . .
O9 Mo5 O11 92.9(4) . .
O5 Mo5 O11 43.1(4) . .
O18 Mo6 O13 113.0(5) . .
O18 Mo6 O8 114.5(5) . 2_556
O13 Mo6 O8 93.7(6) . 2_556
O18 Mo6 O14 99.2(4) . .
O13 Mo6 O14 79.3(6) . .
O8 Mo6 O14 145.4(5) 2_556 .
O18 Mo6 O15 99.6(4) . .
O13 Mo6 O15 146.5(5) . .
O8 Mo6 O15 79.1(5) 2_556 .
O14 Mo6 O15 88.2(4) . .
O18 Mo6 O8' 90.4(5) . 2_556
O13 Mo6 O8' 90.9(6) . 2_556
O8 Mo6 O8' 27.9(5) 2_556 2_556
O14 Mo6 O8' 168.3(5) . 2_556
O15 Mo6 O8' 96.7(5) . 2_556
O18 Mo6 O13' 90.2(5) . .
O13 Mo6 O13' 25.5(5) . .
O8 Mo6 O13' 93.3(6) 2_556 .
O14 Mo6 O13' 94.0(5) . .
O15 Mo6 O13' 169.4(5) . .
O8' Mo6 O13' 79.2(5) 2_556 .
O18 Mo6 O12 155.4(4) . .
O13 Mo6 O12 53.3(5) . .
O8 Mo6 O12 53.5(5) 2_556 .
O14 Mo6 O12 97.7(4) . .
O15 Mo6 O12 98.6(4) . .
O8' Mo6 O12 71.2(4) 2_556 .
O13' Mo6 O12 70.9(5) . .
O18 Mo6 O11 155.2(4) . .
O13 Mo6 O11 83.0(5) . .
O8 Mo6 O11 81.7(5) 2_556 .
O14 Mo6 O11 63.9(4) . .
O15 Mo6 O11 63.7(4) . .
O8' Mo6 O11 108.9(5) 2_556 .
O13' Mo6 O11 108.2(5) . .
O12 Mo6 O11 49.4(4) . .
O17 Mo7 O15 99.9(3) . .
O17 Mo7 O15 99.9(3) . 2_556
O15 Mo7 O15 160.2(7) . 2_556
O17 Mo7 O16 100.7(4) . 2_556
O15 Mo7 O16 87.5(4) . 2_556
O15 Mo7 O16 88.8(4) 2_556 2_556
O17 Mo7 O16 100.7(4) . .
O15 Mo7 O16 88.8(4) . .
O15 Mo7 O16 87.5(4) 2_556 .
O16 Mo7 O16 158.6(7) 2_556 .
O17 Mo7 O11 158.7(3) . .
O15 Mo7 O11 67.9(4) . .
O15 Mo7 O11 93.2(4) 2_556 .
O16 Mo7 O11 96.3(5) 2_556 .
O16 Mo7 O11 62.9(5) . .
O17 Mo7 O11 158.7(3) . 2_556
O15 Mo7 O11 93.2(4) . 2_556
O15 Mo7 O11 67.9(4) 2_556 2_556
O16 Mo7 O11 62.9(5) 2_556 2_556
O16 Mo7 O11 96.3(5) . 2_556
O11 Mo7 O11 42.6(6) . 2_556
Si1 O1 O5 57.3(5) . .
Si1 O1 O1 55.5(4) . 2_556
O5 O1 O1 96.8(7) . 2_556
Si1 O1 Mo3 124.8(6) . .
O5 O1 Mo3 67.5(5) . .
O1 O1 Mo3 136.3(9) 2_556 .
Si1 O1 Mo1 123.8(6) . .
O5 O1 Mo1 136.8(7) . .
O1 O1 Mo1 68.3(2) 2_556 .
Mo3 O1 Mo1 94.9(4) . .
Si1 O1 Mo2 119.9(6) . .
O5 O1 Mo2 126.0(6) . .
O1 O1 Mo2 126.8(9) 2_556 .
Mo3 O1 Mo2 92.6(4) . .
Mo1 O1 Mo2 92.4(4) . .
Mo2 O2 Mo1 136.7(5) . .
Mo2 O3 Mo3 135.7(5) . .
Mo3 O4 Mo1 137.7(6) . .
Si1 O5 O11 56.0(5) . .
Si1 O5 O1 55.6(5) . .
O11 O5 O1 96.8(8) . .
Si1 O5 Mo3 124.7(6) . .
O11 O5 Mo3 140.0(7) . .
O1 O5 Mo3 69.2(5) . .
Si1 O5 Mo5 124.6(6) . .
O11 O5 Mo5 68.6(5) . .
O1 O5 Mo5 138.0(7) . .
Mo3 O5 Mo5 96.4(4) . .
Si1 O5 Mo4 116.9(5) . .
O11 O5 Mo4 123.9(6) . .
O1 O5 Mo4 125.5(6) . .
Mo3 O5 Mo4 92.7(4) . .
Mo5 O5 Mo4 93.3(4) . .
Mo2 O6 Mo4 136.3(8) 2_556 .
Mo4 O7 Mo3 138.3(5) . .
Mo6 O8 Mo4 147.3(8) 2_556 .
Mo4 O8' Mo6 117.4(6) . 2_556
Mo4 O9 Mo5 134.9(5) . .
Mo5 O10 Mo3 137.9(6) . .
Si1 O11 O11 56.9(4) . 2_556
Si1 O11 O5 57.4(5) . .
O11 O11 O5 100.2(7) 2_556 .
Si1 O11 Mo7 125.6(6) . .
O11 O11 Mo7 68.7(3) 2_556 .
O5 O11 Mo7 140.4(7) . .
Si1 O11 Mo5 125.7(6) . .
O11 O11 Mo5 141.4(10) 2_556 .
O5 O11 Mo5 68.3(5) . .
Mo7 O11 Mo5 96.3(4) . .
Si1 O11 Mo6 116.3(6) . .
O11 O11 Mo6 122.8(10) 2_556 .
O5 O11 Mo6 123.6(6) . .
Mo7 O11 Mo6 91.9(4) . .
Mo5 O11 Mo6 91.9(4) . .
Si1 O12 Mo2 120.6(6) . .
Si1 O12 Mo6 118.5(6) . .
Mo2 O12 Mo6 98.7(4) . .
Si1 O12 Mo4 118.4(6) . 2_556
Mo2 O12 Mo4 98.4(4) . 2_556
Mo6 O12 Mo4 97.7(4) . 2_556
Mo6 O13 Mo2 147.3(8) . .
Mo2 O13' Mo6 116.9(7) . .
Mo5 O14 Mo6 136.4(5) . .
Mo7 O15 Mo6 136.4(5) . .
Mo5 O16 Mo7 137.1(7) . .
N1 C1 C2 123.3(10) . .
N1 C1 H1A 118.3 . .
C2 C1 H1A 118.3 . .
C6 C2 C1 118.4(11) . .
C6 C2 C3 124.8(10) . .
C1 C2 C3 116.8(9) . .
O25 C3 N2 122.9(11) . .
O25 C3 C2 119.5(10) . .
N2 C3 C2 117.6(11) . .
C24 C4 N2 117.9(16) . .
C24 C4 H4A 107.8 . .
N2 C4 H4A 107.8 . .
C24 C4 H4B 107.8 . .
N2 C4 H4B 107.8 . .
H4A C4 H4B 107.2 . .
C7 C6 C2 119.5(12) . .
C7 C6 H6A 120.3 . .
C2 C6 H6A 120.3 . .
C6 C7 C8 120.1(11) . .
C6 C7 H7A 120.0 . .
C8 C7 H7A 120.0 . .
N1 C8 C7 120.7(12) . .
N1 C8 H8A 119.6 . .
C7 C8 H8A 119.6 . .
N3 C9 C10 122.6(9) . .
N3 C9 H9A 118.7 . .
C10 C9 H9A 118.7 . .
C9 C10 C14 118.9(10) . .
C9 C10 C11 118.9(10) . .
C14 C10 C11 122.2(9) . .
O26 C11 N4 123.8(11) . .
O26 C11 C10 117.6(11) . .
N4 C11 C10 118.5(10) . .
C13' C12 N4 120.7(18) . .
C13' C12 C13 95.1(19) . .
N4 C12 C13 107.7(13) . .
C12 C13 C13' 109(2) . 7_557
C12 C13' C13 116(2) . 7_557
C15 C14 C10 118.6(10) . .
C15 C14 H14A 120.7 . .
C10 C14 H14A 120.7 . .
C14 C15 C16 119.7(10) . .
C14 C15 H15A 120.1 . .
C16 C15 H15A 120.1 . .
N3 C16 C15 122.5(10) . .
N3 C16 H16A 118.8 . .
C15 C16 H16A 118.8 . .
N5 C17 C18 124.5(11) . .
N5 C17 H17A 117.8 . .
C18 C17 H17A 117.8 . .
C17 C18 C21 117.9(12) . .
C17 C18 C19 119.4(11) . .
C21 C18 C19 122.6(10) . .
O27 C19 N6 124.3(15) . .
O27 C19 C18 117.3(11) . .
N6 C19 C18 118.4(13) . .
N6 C20 C25 108.5(18) . .
N6 C20 H20A 110.0 . .
C25 C20 H20A 110.0 . .
N6 C20 H20B 110.0 . .
C25 C20 H20B 110.0 . .
H20A C20 H20B 108.4 . .
C22 C21 C18 117.2(10) . .
C22 C21 H21A 121.4 . .
C18 C21 H21A 121.4 . .
C23 C22 C21 120.3(13) . .
C23 C22 H22A 119.8 . .
C21 C22 H22A 119.8 . .
N5 C23 C22 122.8(13) . .
N5 C23 H23A 118.6 . .
C22 C23 H23A 118.6 . .
C25 C24 C4 113.8(17) 7_546 .
C25 C24 H24A 108.8 7_546 .
C4 C24 H24A 108.8 . .
C25 C24 H24B 108.8 7_546 .
C4 C24 H24B 108.8 . .
H24A C24 H24B 107.7 . .
C24 C25 C20 118.0(19) 7_546 .
C24 C25 H25A 107.8 7_546 .
C20 C25 H25A 107.8 . .
C24 C25 H25B 107.8 7_546 .
C20 C25 H25B 107.8 . .
H25A C25 H25B 107.1 . .
C1 N1 C8 118.0(10) . .
C1 N1 Cu1 122.5(7) . .
C8 N1 Cu1 119.3(8) . .
C3 N2 C4 123.0(11) . .
C3 N2 H2A 118.5 . .
C4 N2 H2A 118.5 . .
C16 N3 C9 117.7(8) . .
C16 N3 Cu1 123.6(7) . .
C9 N3 Cu1 118.7(6) . .
C11 N4 C12 123.7(11) . .
C11 N4 H4C 118.2 . .
C12 N4 H4C 118.2 . .
C23 N5 C17 117.2(10) . .
C23 N5 Cu1 123.0(9) . .
C17 N5 Cu1 119.3(7) . .
C19 N6 C20 123.5(14) . .
C19 N6 H6B 118.3 . .
C20 N6 H6B 118.3 . .

loop_
_geom_bond_atom_site_label_1
_geom_bond_atom_site_label_2
_geom_bond_distance
_geom_bond_site_symmetry_2
Cu1 O3W 2.019(8) .
Cu1 N1 2.028(9) .
Cu1 N3 2.042(8) .
Cu1 N5 2.043(9) .
Si1 O1 1.567(11) .
Si1 O1 1.567(11) 2_556
Si1 O11 1.572(12) 2_556
Si1 O11 1.572(12) .
Si1 O5 1.598(10) .
Si1 O5 1.598(10) 2_556
Si1 O12 1.734(11) .
Si1 O12 1.734(11) 2_556
Mo1 O23 1.656(10) .
Mo1 O4 1.892(9) .
Mo1 O4 1.892(9) 2_556
Mo1 O2 1.905(8) .
Mo1 O2 1.905(8) 2_556
Mo1 O1 2.399(11) .
Mo1 O1 2.399(11) 2_556
Mo2 O22 1.658(8) .
Mo2 O2 1.882(8) .
Mo2 O6 1.890(9) 2_556
Mo2 O3 1.893(8) .
Mo2 O13 1.902(14) .
Mo2 O13' 2.031(15) .
Mo2 O12 2.313(11) .
Mo2 O1 2.474(11) .
Mo3 O21 1.628(7) .
Mo3 O4 1.887(9) .
Mo3 O10 1.893(8) .
Mo3 O7 1.899(8) .
Mo3 O3 1.899(8) .
Mo3 O5 2.356(10) .
Mo3 O1 2.384(11) .
Mo4 O20 1.653(8) .
Mo4 O7 1.858(8) .
Mo4 O8 1.891(13) .
Mo4 O9 1.898(9) .
Mo4 O6 1.909(10) .
Mo4 O8' 2.032(13) .
Mo4 O12 2.346(12) 2_556
Mo4 O5 2.493(11) .
Mo5 O19 1.650(9) .
Mo5 O14 1.878(9) .
Mo5 O10 1.879(9) .
Mo5 O16 1.892(9) .
Mo5 O9 1.928(8) .
Mo5 O5 2.365(10) .
Mo5 O11 2.370(12) .
Mo6 O18 1.647(7) .
Mo6 O13 1.775(13) .
Mo6 O8 1.783(13) 2_556
Mo6 O14 1.907(10) .
Mo6 O15 1.918(10) .
Mo6 O8' 2.094(13) 2_556
Mo6 O13' 2.110(15) .
Mo6 O12 2.337(11) .
Mo6 O11 2.519(11) .
Mo7 O17 1.656(12) .
Mo7 O15 1.862(9) .
Mo7 O15 1.862(9) 2_556
Mo7 O16 1.895(9) 2_556
Mo7 O16 1.895(9) .
Mo7 O11 2.362(11) .
Mo7 O11 2.362(11) 2_556
O1 O5 1.750(15) .
O1 O1 1.77(2) 2_556
O5 O11 1.739(15) .
O6 Mo2 1.890(9) 2_556
O8 Mo6 1.783(13) 2_556
O8' Mo6 2.094(13) 2_556
O11 O11 1.72(2) 2_556
O12 Mo4 2.346(12) 2_556
O25 C3 1.238(12) .
O26 C11 1.255(13) .
O27 C19 1.236(17) .
C1 N1 1.335(12) .
C1 C2 1.376(14) .
C1 H1A 0.9300 .
C2 C6 1.362(14) .
C2 C3 1.504(15) .
C3 N2 1.320(14) .
C4 C24 1.44(2) .
C4 N2 1.462(17) .
C4 H4A 0.9700 .
C4 H4B 0.9700 .
C6 C7 1.360(17) .
C6 H6A 0.9300 .
C7 C8 1.387(17) .
C7 H7A 0.9300 .
C8 N1 1.350(13) .
C8 H8A 0.9300 .
C9 N3 1.352(12) .
C9 C10 1.376(13) .
C9 H9A 0.9300 .
C10 C14 1.377(14) .
C10 C11 1.532(15) .
C11 N4 1.303(14) .
C12 C13' 1.26(3) .
C12 N4 1.485(15) .
C12 C13 1.52(3) .
C13 C13' 1.62(4) 7_557
C13' C13 1.62(4) 7_557
C14 C15 1.363(15) .
C14 H14A 0.9300 .
C15 C16 1.384(15) .
C15 H15A 0.9300 .
C16 N3 1.322(12) .
C16 H16A 0.9300 .
C17 N5 1.332(14) .
C17 C18 1.371(14) .
C17 H17A 0.9300 .
C18 C21 1.390(16) .
C18 C19 1.487(18) .
C19 N6 1.324(15) .
C20 N6 1.45(2) .
C20 C25 1.49(2) .
C20 H20A 0.9700 .
C20 H20B 0.9700 .
C21 C22 1.384(18) .
C21 H21A 0.9300 .
C22 C23 1.367(16) .
C22 H22A 0.9300 .
C23 N5 1.313(15) .
C23 H23A 0.9300 .
C24 C25 1.40(2) 7_546
C24 H24A 0.9700 .
C24 H24B 0.9700 .
C25 C24 1.40(2) 7_546
C25 H25A 0.9700 .
C25 H25B 0.9700 .
N2 H2A 0.8600 .
N4 H4C 0.8600 .
N6 H6B 0.8600 .
